data_7223159
loop_
_publ_author_name
'Mermer, Adrian'
'Lis, Tadeusz'
'Starynowicz, Przemyslaw'

_publ_section_title
;
 Charge density distribution and theoretical analysis of low and high
 energy phosphate esters
;
_journal_name_full 'RSC Adv.'
_journal_paper_doi 10.1039/C5RA12605C
_journal_year 2015
_chemical_formula_sum 'C3 H8 N O6 P'
_chemical_formula_weight 185.07
_chemical_name_common 'ammonium dihydrogen phosphoenolpyruvate'
_chemical_name_systematic
; 
 ? 
;
_space_group_IT_number 61
_symmetry_cell_setting orthorhombic
_symmetry_space_group_name_Hall '-P 2ac 2ab'
_symmetry_space_group_name_H-M 'P b c a'
_audit_conform_dict_location ftp://ftp.iucr.org/pub/cif_core.dic
_audit_conform_dict_name cif_core.dic
_audit_conform_dict_version 2.3
_audit_creation_date '06-Nov-11 T14:46:25-00:00'
_audit_creation_method 'XD routine XDCIF'
_audit_update_record
;
2015-05-28 deposited with the CCDC.
2015-11-05 downloaded from the CCDC.
;
_cell_angle_alpha 90
_cell_angle_beta 90
_cell_angle_gamma 90
_cell_formula_units_Z 8
_cell_length_a 14.6460(7)
_cell_length_b 13.0224(9)
_cell_length_c 7.4486(6)
_cell_measurement_reflns_used 57554
_cell_measurement_temperature 85(2)
_cell_measurement_theta_max 69.9972
_cell_measurement_theta_min 2.7759
_cell_volume 1420.64(17)
_computing_cell_refinement
;
CrysAlisPro, Agilent Technologies,
Version 1.171.35.19 (release 27-10-2011 CrysAlis171 .NET)
(compiled Oct 27 2011,15:02:11)
;
_computing_data_collection
;
CrysAlisPro, Agilent Technologies,
Version 1.171.35.19 (release 27-10-2011 CrysAlis171 .NET)
(compiled Oct 27 2011,15:02:11)
;
_computing_data_reduction
;
CrysAlisPro, Agilent Technologies,
Version 1.171.35.19 (release 27-10-2011 CrysAlis171 .NET)
(compiled Oct 27 2011,15:02:11)
;
_computing_molecular_graphics 'Volkov et al, (2006)'
_computing_publication_material 'Volkov et al, (2006)'
_computing_structure_refinement 'Volkov et al, (2006)'
_diffrn_ambient_temperature 85(2)
_diffrn_detector_area_resol_mean 10.3456
_diffrn_measured_fraction_theta_full 0.998
_diffrn_measured_fraction_theta_max 0.978
_diffrn_measurement_device_type 'Xcalibur, Ruby'
_diffrn_measurement_method '\w scans'
_diffrn_radiation_monochromator graphite
_diffrn_radiation_source 'Enhance (Mo) X-ray Source'
_diffrn_radiation_type 'Mo K\a'
_diffrn_radiation_wavelength 0.7107
_diffrn_reflns_av_R_equivalents 0.0233
_diffrn_reflns_av_sigmaI/netI 0.0630
_diffrn_reflns_limit_h_max 30
_diffrn_reflns_limit_h_min -40
_diffrn_reflns_limit_k_max 32
_diffrn_reflns_limit_k_min -35
_diffrn_reflns_limit_l_max 18
_diffrn_reflns_limit_l_min -20
_diffrn_reflns_number 116955
_diffrn_reflns_reduction_process
;
 Scaled and merged with SORTAV
 R.H. Blessing, (1987) Cryst. Rev. 1, 3-58
 R.H. Blessing, (1989) J. Appl. Cryst. 22, 396-397
;
_diffrn_reflns_theta_full 55.00
_diffrn_reflns_theta_max 77.8951
_diffrn_reflns_theta_min 3.0620
_exptl_absorpt_coefficient_mu 0.374
_exptl_absorpt_correction_T_max 0.941
_exptl_absorpt_correction_T_min 0.845
_exptl_absorpt_correction_type analytical
_exptl_absorpt_process_details
;
CrysAlis RED, Oxford Diffraction Ltd.,
Version 1.171.33.42 (release 29-05-2009 CrysAlis171 .NET)
(compiled May 29 2009,17:40:42)
Analytical numeric absorption correction using a multifaceted crystal
            model based on expressions derived by R.C. Clark & J.S. Reid.
(Clark, R. C. & Reid, J. S. (1995). Acta Cryst. A51, 887-897)
;
_exptl_crystal_colour colourless
_exptl_crystal_density_diffrn 1.728
_exptl_crystal_density_method 'not measured'
_exptl_crystal_description irregular
_exptl_crystal_F_000 768
_exptl_crystal_size_max 0.5433
_exptl_crystal_size_mid 0.4351
_exptl_crystal_size_min 0.1822
_refine_diff_density_max 0.227
_refine_diff_density_min -0.207
_refine_diff_density_rms 0.037
_refine_ls_extinction_coef 0.115(9)
_refine_ls_extinction_expression
;
        Becker, P.J. & Coppens, P. (1974) Acta Cryst., A30, 129-153.
;
_refine_ls_extinction_method 'Becker-Coppens type 1 Gaussian   isotropic'
_refine_ls_goodness_of_fit_ref 1.589
_refine_ls_matrix_type full
_refine_ls_number_parameters 356
_refine_ls_number_reflns 8332
_refine_ls_number_restraints 0
_refine_ls_R_factor_all 0.024
_refine_ls_R_factor_gt 0.014
_refine_ls_shift/su_max 0.00036
_refine_ls_structure_factor_coef F
_refine_ls_weighting_details
;
        calc w1 = [Fo*sqrt(w2) + sqrt(Fo^2^w2^2^ + sqrt(w2^2^))]^2^
        where
     calc w2 = q/[s^2^(Fo^2^) + (0.00 P)^2^ + 0.20 P + 0.00 + 0.00 sin(th)]
     where P = (0.3333 Fo^2^ + 0.6667 Fc^2^)
           q = 1.0
;
_refine_ls_weighting_scheme calc
_refine_ls_wR_factor_ref 0.014
_reflns_number_gt 13369
_reflns_number_total 15165
_reflns_threshold_expression >3sigma(I)
_cod_data_source_file c5ra12605c2.cif
_cod_data_source_block nh4pep
_cod_database_code 7223159

loop_
_space_group_symop_id
_space_group_symop_operation_xyz
1 +X,+Y,+Z
2 1/2-X,-Y,1/2+Z
3 -X,1/2+Y,1/2-Z
4 1/2+X,1/2-Y,-Z
5 -X,-Y,-Z
6 1/2+X,+Y,1/2-Z
7 +X,1/2-Y,1/2+Z
8 1/2-X,1/2+Y,+Z

loop_
_atom_local_axes_atom_label
_atom_local_axes_atom0
_atom_local_axes_ax1
_atom_local_axes_atom1
_atom_local_axes_atom2
_atom_local_axes_ax2
P O(2) Z P O(3) Y
O(1) H(3) Z O(1) P Y
O(2) P Z O(2) O(4) Y
O(3) P Z O(3) H(6) Y
O(4) C(2) Z O(4) P Y
O(5) H(4) Z O(5) C(1) Y
O(6) C(1) Z O(6) O(5) Y
N H(8) Z N H(6) Y
C(1) O(6) Z C(1) O(5) Y
C(2) C(3) Z C(2) O(4) Y
C(3) H(1) Z C(3) H(2) Y
H(1) C(3) Z H(1) H(2) Y
H(2) C(3) Z H(2) H(1) Y
H(3) O(1) Z H(3) P Y
H(4) O(5) Z H(4) C(1) Y
H(5) N Z H(5) H(8) Y
H(6) N Z H(6) H(8) Y
H(7) N Z H(7) H(6) Y
H(8) N Z H(8) H(5) Y

loop_
_atom_rho_multipole_atom_label
_atom_rho_multipole_coeff_Pv
_atom_rho_multipole_coeff_P00
_atom_rho_multipole_coeff_P11
_atom_rho_multipole_coeff_P1-1
_atom_rho_multipole_coeff_P10
_atom_rho_multipole_coeff_P20
_atom_rho_multipole_coeff_P21
_atom_rho_multipole_coeff_P2-1
_atom_rho_multipole_coeff_P22
_atom_rho_multipole_coeff_P2-2
_atom_rho_multipole_coeff_P30
_atom_rho_multipole_coeff_P31
_atom_rho_multipole_coeff_P3-1
_atom_rho_multipole_coeff_P32
_atom_rho_multipole_coeff_P3-2
_atom_rho_multipole_coeff_P33
_atom_rho_multipole_coeff_P3-3
_atom_rho_multipole_coeff_P40
_atom_rho_multipole_coeff_P41
_atom_rho_multipole_coeff_P4-1
_atom_rho_multipole_coeff_P42
_atom_rho_multipole_coeff_P4-2
_atom_rho_multipole_coeff_P43
_atom_rho_multipole_coeff_P4-3
_atom_rho_multipole_coeff_P44
_atom_rho_multipole_coeff_P4-4
_atom_rho_multipole_kappa
_atom_rho_multipole_kappa_prime0
_atom_rho_multipole_kappa_prime1
_atom_rho_multipole_kappa_prime2
_atom_rho_multipole_kappa_prime3
_atom_rho_multipole_kappa_prime4
_atom_rho_multipole_radial_slater_n0
_atom_rho_multipole_radial_slater_zeta0
_atom_rho_multipole_radial_slater_n1
_atom_rho_multipole_radial_slater_zeta1
_atom_rho_multipole_radial_slater_n2
_atom_rho_multipole_radial_slater_zeta2
_atom_rho_multipole_radial_slater_n3
_atom_rho_multipole_radial_slater_zeta3
_atom_rho_multipole_radial_slater_n4
_atom_rho_multipole_radial_slater_zeta4
P 4.32(6) 0 -0.014(7) 0.069(8) 0.034(8) 0.103(9) -0.003(8) -0.038(9) -0.039(8) 0.039(8) 0.363(15) -0.031(9) 0.039(9) 0.061(9) -0.023(9) 0.051(8) -0.245(11) 0 0 0 0 0 0 0 0 0 0.992(4) 1.062(11) 1.061749 1.061749 1.061749 1.061749 4 3.459 6 5.1885 7 5.1885 8 5.1885 8 5.1885
O(1) 6.41(3) 0 0.014(7) -0.006(7) -0.058(9) 0.007(7) -0.007(6) 0.002(6) 0.015(6) -0.008(6) 0.106(10) -0.003(7) 0.005(7) 0.043(7) -0.001(7) -0.009(7) -0.009(7) 0 0 0 0 0 0 0 0 0 0.9763(18) 0.80(3) 0.80238 0.80238 0.80238 0.80238 2 4.4974 2 4.4974 2 4.4974 3 4.4974 4 4.4974
O(2) 6.64(2) 0 -0.010(7) -0.011(7) -0.019(9) -0.008(7) -0.008(6) 0.004(6) 0.003(6) -0.008(6) 0.025(8) 0.014(8) 0.010(8) -0.006(7) 0.003(7) -0.011(7) 0.013(7) 0 0 0 0 0 0 0 0 0 0.9635(12) 0.75 0.75 0.75 0.75 0.75 2 4.4974 2 4.4974 2 4.4974 3 4.4974 4 4.4974
O(3) 6.67(2) 0 0.009(7) -0.006(7) -0.010(8) -0.020(8) -0.002(6) 0.002(7) -0.003(6) 0.003(6) 0.024(8) 0.003(8) 0.003(8) 0.011(7) 0.013(7) 0.004(7) 0.018(7) 0 0 0 0 0 0 0 0 0 0.9635(12) 0.75 0.75 0.75 0.75 0.75 2 4.4974 2 4.4974 2 4.4974 3 4.4974 4 4.4974
O(4) 6.43(2) 0 -0.001(5) -0.017(5) -0.067(6) -0.052(6) -0.004(5) -0.001(5) 0.015(5) 0.017(5) 0.076(6) -0.003(5) 0.009(5) 0.024(6) 0.001(5) -0.009(5) 0.005(5) 0 0 0 0 0 0 0 0 0 0.9787(16) 0.96(4) 0.958619 0.958619 0.958619 0.958619 2 4.4974 2 4.4974 2 4.4974 3 4.4974 4 4.4974
O(5) 6.23(2) 0 0.004(6) -0.065(6) -0.026(7) 0.041(7) -0.013(6) 0.039(6) -0.001(6) 0.003(6) 0.097(7) 0.001(6) -0.011(6) 0.036(6) 0.010(6) 0.000(6) -0.018(6) 0 0 0 0 0 0 0 0 0 0.9848(12) 0.94(2) 0.943912 0.943912 0.943912 0.943912 2 4.4974 2 4.4974 2 4.4974 3 4.4974 4 4.4974
O(6) 6.21(2) 0 0.009(6) 0.001(5) -0.083(7) -0.008(6) -0.008(6) 0.009(6) -0.108(6) -0.019(5) 0.045(6) -0.005(6) 0.012(6) 0.010(6) -0.005(6) 0.003(5) -0.005(5) 0 0 0 0 0 0 0 0 0 0.9848(12) 0.94(2) 0.943912 0.943912 0.943912 0.943912 2 4.4974 2 4.4974 2 4.4974 3 4.4974 4 4.4974
N 4.91(7) 0 0.019(16) 0.009(16) 0.005(16) -0.003(12) -0.013(10) 0.015(11) -0.003(11) 0.000(11) 0.226(15) 0.000(12) 0.010(13) 0.003(11) -0.009(11) -0.002(12) -0.200(14) 0 0 0 0 0 0 0 0 0 0.997(4) 0.825(19) 0.824809 0.824809 0.824809 0.824809 2 3.81056 2 3.81056 2 3.81056 3 3.81056 4 3.81056
C(1) 3.99(3) 0 -0.030(8) -0.023(10) 0.112(11) 0.239(11) 0.006(8) -0.001(9) -0.242(9) 0.009(8) 0.397(16) 0.002(10) -0.012(12) 0.297(13) 0.000(10) 0.011(9) 0.011(10) 0 0 0 0 0 0 0 0 0 0.995(2) 0.895(10) 0.89547 0.89547 0.89547 0.89547 2 3.1303 2 3.1303 2 3.1303 3 3.1303 4 3.1303
C(2) 3.90(3) 0 0.000(9) -0.040(11) 0.141(12) 0.178(11) -0.002(9) 0.041(10) -0.093(9) 0.003(8) 0.252(14) 0.008(11) 0.040(13) 0.278(12) 0.010(11) -0.001(10) -0.032(10) 0 0 0 0 0 0 0 0 0 0.995(2) 0.895(10) 0.89547 0.89547 0.89547 0.89547 2 3.1303 2 3.1303 2 3.1303 3 3.1303 4 3.1303
C(3) 3.93(4) 0 -0.043(12) -0.030(14) -0.022(14) 0.102(11) -0.009(10) 0.024(12) -0.212(11) 0.000(10) 0.268(15) -0.001(12) 0.036(16) 0.163(13) 0.008(13) 0.007(11) -0.026(11) 0 0 0 0 0 0 0 0 0 0.995(2) 0.895(10) 0.89547 0.89547 0.89547 0.89547 2 3.1303 2 3.1303 2 3.1303 3 3.1303 4 3.1303
H(1) 0.927(18) 0 0.019(10) 0.037(12) 0.200(11) 0.126(15) -0.010(14) -0.015(15) 0.033(13) -0.025(13) 0 0 0 0 0 0 0 0 0 0 0 0 0 0 0 0 1.2 1.2 1.2 1.2 1.2 1.2 0 1.9154 1 1.9154 2 1.9154 3 1.9154 4 1.9154
H(2) 0.919(17) 0 -0.030(10) -0.004(11) 0.167(12) 0.101(15) 0.007(15) -0.018(15) 0.021(12) 0.023(12) 0 0 0 0 0 0 0 0 0 0 0 0 0 0 0 0 1.2 1.2 1.2 1.2 1.2 1.2 0 1.9154 1 1.9154 2 1.9154 3 1.9154 4 1.9154
H(3) 0.714(14) 0 -0.014(8) -0.024(8) 0.198(12) 0.164(16) 0 0 0 0 0 0 0 0 0 0 0 0 0 0 0 0 0 0 0 0 1.2 1.2 1.2 1.2 1.2 1.2 0 1.9154 1 1.9154 2 1.9154 3 1.9154 4 1.9154
H(4) 0.719(13) 0 0.011(8) 0.020(8) 0.183(11) 0.163(16) 0 0 0 0 0 0 0 0 0 0 0 0 0 0 0 0 0 0 0 0 1.2 1.2 1.2 1.2 1.2 1.2 0 1.9154 1 1.9154 2 1.9154 3 1.9154 4 1.9154
H(5) 0.78(3) 0 0.011(11) -0.055(12) 0.24(2) 0.14(2) 0.027(16) -0.022(16) 0.001(13) 0.015(12) 0 0 0 0 0 0 0 0 0 0 0 0 0 0 0 0 1.2 1.2 1.2 1.2 1.2 1.2 0 1.9154 1 1.9154 2 1.9154 3 1.9154 4 1.9154
H(6) 0.77(3) 0 0.023(11) 0.007(11) 0.19(2) 0.13(2) 0.009(16) 0.013(16) -0.010(12) -0.016(12) 0 0 0 0 0 0 0 0 0 0 0 0 0 0 0 0 1.2 1.2 1.2 1.2 1.2 1.2 0 1.9154 1 1.9154 2 1.9154 3 1.9154 4 1.9154
H(7) 0.78(3) 0 0.020(11) -0.041(11) 0.21(2) 0.13(2) 0.021(16) -0.051(16) -0.006(12) -0.008(12) 0 0 0 0 0 0 0 0 0 0 0 0 0 0 0 0 1.2 1.2 1.2 1.2 1.2 1.2 0 1.9154 1 1.9154 2 1.9154 3 1.9154 4 1.9154
H(8) 0.76(3) 0 -0.004(11) 0.001(11) 0.23(2) 0.09(2) -0.007(16) 0.024(16) -0.013(12) 0.018(12) 0 0 0 0 0 0 0 0 0 0 0 0 0 0 0 0 1.2 1.2 1.2 1.2 1.2 1.2 0 1.9154 1 1.9154 2 1.9154 3 1.9154 4 1.9154

loop_
_atom_site_aniso_label
_atom_site_aniso_U_11
_atom_site_aniso_U_22
_atom_site_aniso_U_33
_atom_site_aniso_U_23
_atom_site_aniso_U_13
_atom_site_aniso_U_12
P 0.005266(13) 0.006900(14) 0.005748(14) 0.000256(10) -0.000107(9) -0.000379(9)
O(1) 0.01225(5) 0.01125(5) 0.00651(4) 0.00036(4) -0.00169(4) -0.00305(4)
O(2) 0.00745(4) 0.01225(5) 0.00846(4) 0.00158(4) 0.00169(3) -0.00141(3)
O(3) 0.01035(4) 0.00722(4) 0.00925(4) -0.00075(3) 0.00014(3) -0.00023(3)
O(4) 0.00564(4) 0.00885(4) 0.01215(5) 0.00270(4) -0.00007(4) -0.00004(3)
O(5) 0.00652(4) 0.01784(7) 0.01165(6) 0.00353(5) -0.00101(4) -0.00276(4)
O(6) 0.00812(5) 0.01363(6) 0.00919(5) 0.00297(4) -0.00037(4) -0.00106(4)
N 0.00975(5) 0.01092(5) 0.00935(5) -0.00144(4) 0.00011(4) 0.00039(4)
C(1) 0.00618(4) 0.00921(5) 0.00860(5) 0.00108(4) -0.00021(4) -0.00042(3)
C(2) 0.00608(4) 0.00852(5) 0.00882(5) 0.00145(4) -0.00005(4) -0.00020(3)
C(3) 0.00912(5) 0.01565(7) 0.01062(6) 0.00478(5) 0.00016(4) -0.00093(5)
H(1) 0.014115 0.035279 0.034065 -0.002738 0.00584 0.000127
H(2) 0.023533 0.033432 0.020516 0.005109 -0.00618 0.000839
H(3) 0.022319 0.025952 0.013519 -0.000755 0.000377 0.001824
H(4) 0.015163 0.035614 0.022113 0.002092 -0.00465 -0.001415

loop_
_atom_site_label
_atom_site_fract_x
_atom_site_fract_y
_atom_site_fract_z
_atom_site_U_iso_or_equiv
_atom_site_occupancy
_atom_site_symmetry_multiplicity
P 0.317526(3) 0.159439(3) 0.508985(6) 0.006 1 8
O(1) 0.286264(12) 0.132196(13) 0.31396(2) 0.01 1 8
O(2) 0.252803(10) 0.108290(13) 0.63515(2) 0.009 1 8
O(3) 0.337337(10) 0.271602(11) 0.53254(2) 0.009 1 8
O(4) 0.412242(11) 0.096785(13) 0.54089(3) 0.009 1 8
O(5) 0.647895(12) 0.144244(17) 0.60301(3) 0.012 1 8
O(6) 0.543776(11) 0.068983(15) 0.77986(3) 0.01 1 8
N 0.365274(12) 0.477700(14) 0.41220(3) 0.01 1 8
C(1) 0.565732(11) 0.111157(13) 0.63905(2) 0.008 1 8
C(2) 0.497526(10) 0.130934(13) 0.49347(2) 0.008 1 8
C(3) 0.519800(13) 0.173561(17) 0.33637(3) 0.012 1 8
H(1) 0.590992 0.195149 0.316501 0.028 1 8
H(2) 0.469952 0.185504 0.229734 0.026 1 8
H(3) 0.308632 0.178031 0.210196 0.021 1 8
H(4) 0.691129 0.133574 0.713897 0.024 1 8
H(5) 0.373016 0.524299 0.522889 0.029(3) 1 8
H(6) 0.345593 0.405238 0.451882 0.024(3) 1 8
H(7) 0.425724 0.470871 0.342548 0.028(3) 1 8
H(8) 0.315889 0.511026 0.332838 0.028(3) 1 8

loop_
_atom_type_symbol
_atom_type_description
_atom_type_scat_dispersion_real
_atom_type_scat_dispersion_imag
_atom_type_scat_source
C C 0.0033 0.0016
;
A. Volkov and P. Macchi, PBE/QZ4P/ZORA wavefunctions,
unpublished
;
H H 0.0000 0.0000
;
A. Volkov and P. Macchi, PBE/QZ4P/ZORA wavefunctions,
unpublished
;
O O 0.0106 0.0060
;
A. Volkov and P. Macchi, PBE/QZ4P/ZORA wavefunctions,
unpublished
;
P P 0.1023 0.0942
;
A. Volkov and P. Macchi, PBE/QZ4P/ZORA wavefunctions,
unpublished
;
N N 0.0061 0.0033
;
A. Volkov and P. Macchi, PBE/QZ4P/ZORA wavefunctions,
unpublished
;

loop_
_geom_angle_atom_site_label_1
_geom_angle_atom_site_label_2
_geom_angle_atom_site_label_3
_geom_angle
_geom_angle_site_symmetry_1
_geom_angle_site_symmetry_2
_geom_angle_site_symmetry_3
_geom_angle_publ_flag
O(1) P O(2) 107.328(9) 1_555 1_555 1_555 yes
O(1) P O(3) 112.724(9) 1_555 1_555 1_555 yes
O(1) P O(4) 105.758(10) 1_555 1_555 1_555 yes
O(2) P O(3) 118.960(9) 1_555 1_555 1_555 yes
O(2) P O(4) 103.054(9) 1_555 1_555 1_555 yes
O(3) P O(4) 107.845(9) 1_555 1_555 1_555 yes
P O(4) C(2) 125.176(14) 1_555 1_555 1_555 yes
O(5) C(1) O(6) 124.399(18) 1_555 1_555 1_555 yes
O(5) C(1) C(2) 114.157(16) 1_555 1_555 1_555 yes
O(6) C(1) C(2) 121.432(15) 1_555 1_555 1_555 yes
O(4) C(2) C(1) 111.425(15) 1_555 1_555 1_555 yes
O(4) C(2) C(3) 125.633(17) 1_555 1_555 1_555 yes
C(1) C(2) C(3) 122.906(15) 1_555 1_555 1_555 yes
C(2) C(3) H(1) 117 1_555 1_555 1_555 yes
C(2) C(3) H(2) 122 1_555 1_555 1_555 yes
H(5) N H(6) 110 1_555 1_555 1_555 yes
H(5) N H(7) 111 1_555 1_555 1_555 yes
H(5) N H(8) 107 1_555 1_555 1_555 yes
H(6) N H(7) 108 1_555 1_555 1_555 yes
H(6) N H(8) 111 1_555 1_555 1_555 yes
H(7) N H(8) 111 1_555 1_555 1_555 yes

loop_
_geom_bond_atom_site_label_1
_geom_bond_atom_site_label_2
_geom_bond_distance
_geom_bond_site_symmetry_1
_geom_bond_site_symmetry_2
_geom_bond_publ_flag
P O(1) 1.56392(16) 1_555 1_555 yes
P O(2) 1.49178(15) 1_555 1_555 yes
P O(3) 1.49947(15) 1_555 1_555 yes
P O(4) 1.62682(16) 1_555 1_555 yes
O(4) C(2) 1.3721(2) 1_555 1_555 yes
O(5) C(1) 1.3061(2) 1_555 1_555 yes
O(6) C(1) 1.2268(2) 1_555 1_555 yes
C(1) C(2) 1.4967(2) 1_555 1_555 yes
C(2) C(3) 1.3356(3) 1_555 1_555 yes
C(3) H(1) 1.0900 1_555 1_555 yes
C(3) H(2) 1.0900 1_555 1_555 yes
N H(5) 1.0300 1_555 1_555 yes
N H(6) 1.0300 1_555 1_555 yes
N H(7) 1.0300 1_555 1_555 yes
N H(8) 1.0300 1_555 1_555 yes
